data_1505741
loop_
_publ_author_name
'Bujak, Maciej'
'Angel, Ross J.'

_publ_section_title
;
 High-pressure- and low-temperature-induced changes in
 [(CH3)2NH(CH2)2NH3][SbCl5].
;
_journal_issue 21
_journal_name_full 'The journal of physical chemistry. B'
_journal_page_first 10322
_journal_page_last 10331
_journal_paper_doi 10.1021/jp060652v
_journal_volume 110
_journal_year 2006
_chemical_formula_moiety '2(C4 H14 N2), Cl6 Sb, Cl4 Sb'
_chemical_formula_sum 'C8 H28 Cl10 N4 Sb2'
_chemical_formula_weight 778.34
_chemical_name_common
; 
  N,N-Dimethylethylenediammonium Pentachloroantimonate(III)  
;
_chemical_name_systematic
; 
  N,N-Dimethylethylenediammonium Pentachloroantimonate(III)  
;
_space_group_IT_number 14
_symmetry_cell_setting monoclinic
_symmetry_space_group_name_Hall '-P 2yn'
_symmetry_space_group_name_H-M 'P 1 21/n 1'
_atom_sites_solution_hydrogens geom
_atom_sites_solution_primary Patterson
_atom_sites_solution_secondary difmap
_audit_creation_method SHELXL-97
_cell_angle_alpha 90.00
_cell_angle_beta 107.205(7)
_cell_angle_gamma 90.00
_cell_formula_units_Z 4
_cell_length_a 24.3137(13)
_cell_length_b 9.9272(5)
_cell_length_c 9.9246(4)
_cell_measurement_pressure 2000000
_cell_measurement_reflns_used 29
_cell_measurement_temperature 297(2)
_cell_measurement_theta_max 12.6
_cell_measurement_theta_min 4.3
_cell_volume 2288.3(2)
_computing_cell_refinement
;
 Single software; Angel, R. J.; Downs, R. T.; Finger, L. W. High-Pressure and 
 High-Temperature Crystal Chemistry; edited by R. M. Hazen and R. T. Downs, 
 pp. 559 - 596. The Mineralogical  Society of America: Washington DC, 2000 
;
_computing_data_collection 'CrysAlis CCD (Oxford Diffraction, 2004)'
_computing_data_reduction
; 
 CrysAlis RED (Oxford Diffraction, 2004); AVERAGE v2.2 (R. J. Angel, 2003), 
 www. crystal.vt.edu 
;
_computing_molecular_graphics 'Bruker SHELXTL NT (Sheldrick, 2001)'
_computing_publication_material 'SHELXL-97 (Sheldrick, 1997)'
_computing_structure_refinement 'SHELXL-97 (Sheldrick, 1997)'
_computing_structure_solution 'SHELXS-97 (Sheldrick, 1990)'
_diffrn_ambient_environment 'Diamond-anvil cell, N~2~ pressure medium'
_diffrn_ambient_pressure 2000000
_diffrn_ambient_temperature 297(2)
_diffrn_measured_fraction_theta_full 0.359
_diffrn_measured_fraction_theta_max 0.359
_diffrn_measurement_device_type 'Oxford Diffraction Xcalibur-1'
_diffrn_measurement_method \w-scans
_diffrn_radiation_monochromator graphite
_diffrn_radiation_source 'fine-focus sealed tube'
_diffrn_radiation_type MoK\a
_diffrn_radiation_wavelength 0.71073
_diffrn_reflns_av_R_equivalents 0.061
_diffrn_reflns_av_sigmaI/netI 0.8853
_diffrn_reflns_limit_h_max 15
_diffrn_reflns_limit_h_min -6
_diffrn_reflns_limit_k_max 11
_diffrn_reflns_limit_k_min 0
_diffrn_reflns_limit_l_max 0
_diffrn_reflns_limit_l_min -11
_diffrn_reflns_number 1447
_diffrn_reflns_theta_full 25.00
_diffrn_reflns_theta_max 25.00
_diffrn_reflns_theta_min 2.97
_exptl_absorpt_coefficient_mu 3.532
_exptl_absorpt_correction_T_max 0.7653
_exptl_absorpt_correction_T_min 0.4844
_exptl_absorpt_correction_type numerical
_exptl_absorpt_process_details
;
  Correction for absorption affects of the diamond anvil cell
  and the sample were made using ABSORB 6.0;  
  R. J. Angel, J. Appl. Cryst. (2004) 37, 486
;
_exptl_crystal_colour colorless
_exptl_crystal_density_diffrn 2.259
_exptl_crystal_density_method 'not measured'
_exptl_crystal_description plate
_exptl_crystal_F_000 1504
_exptl_crystal_size_max 0.24
_exptl_crystal_size_mid 0.22
_exptl_crystal_size_min 0.08
_refine_diff_density_max 0.614
_refine_diff_density_min -0.424
_refine_diff_density_rms 0.095
_refine_ls_extinction_method none
_refine_ls_goodness_of_fit_ref 1.093
_refine_ls_hydrogen_treatment constr
_refine_ls_matrix_type full
_refine_ls_number_parameters 217
_refine_ls_number_reflns 1447
_refine_ls_number_restraints 224
_refine_ls_restrained_S_all 1.022
_refine_ls_R_factor_all 0.1583
_refine_ls_R_factor_gt 0.0566
_refine_ls_shift/su_max 0.002
_refine_ls_shift/su_mean 0.000
_refine_ls_structure_factor_coef Fsqd
_refine_ls_weighting_details 'calc w=1/[\s^2^(Fo^2^)+(0.0252P)^2^+0.0000P] where P=(Fo^2^+2Fc^2^)/3'
_refine_ls_weighting_scheme calc
_refine_ls_wR_factor_gt 0.0800
_refine_ls_wR_factor_ref 0.0937
_reflns_number_gt 902
_reflns_number_total 1447
_reflns_threshold_expression >2sigma(I)
_cod_data_source_file jp060652vsi20060131_042319.cif
_cod_data_source_block 2.00GPa
_cod_depositor_comments
;
The following automatic conversions were performed:
'_atom_site_symetry_multiplicity' tag replaced with
'_atom_site_symmetry_multiplicity'.

Automatic conversion script
Id: cif_correct_tags 1440 2010-10-19 06:21:57Z saulius 
;
_cod_original_sg_symbol_H-M 'P 21/n'
_cod_database_code 1505741

loop_
_symmetry_equiv_pos_as_xyz
'x, y, z'
'-x+1/2, y+1/2, -z+1/2'
'-x, -y, -z'
'x-1/2, -y-1/2, z-1/2'

loop_
_atom_site_label
_atom_site_type_symbol
_atom_site_fract_x
_atom_site_fract_y
_atom_site_fract_z
_atom_site_U_iso_or_equiv
_atom_site_adp_type
_atom_site_occupancy
_atom_site_symmetry_multiplicity
_atom_site_calc_flag
_atom_site_refinement_flags
Sb11 Sb 0.11444(11) 0.97123(10) 0.29719(12) 0.0230(14) Uani 1 1 d U
Cl11 Cl 0.1703(4) 1.0743(4) 0.1643(4) 0.035(3) Uani 1 1 d U
Cl12 Cl 0.0446(5) 1.1499(4) 0.2395(5) 0.033(3) Uani 1 1 d U
Cl13 Cl 0.2049(4) 0.7629(4) 0.3639(5) 0.025(3) Uani 1 1 d U
Cl14 Cl 0.0623(4) 0.8414(4) 0.0723(4) 0.032(3) Uani 1 1 d U
Cl15 Cl 0.1750(4) 1.1230(3) 0.5032(4) 0.020(3) Uani 1 1 d U
Sb21 Sb 0.11150(12) 0.78038(9) 0.78950(12) 0.0186(14) Uani 1 1 d U
Cl21 Cl 0.1768(4) 0.6829(3) 0.6790(4) 0.026(3) Uani 1 1 d U
Cl22 Cl 0.0461(4) 0.5923(4) 0.6974(5) 0.041(3) Uani 1 1 d U
Cl23 Cl 0.1983(4) 0.9827(4) 0.8551(4) 0.028(3) Uani 1 1 d U
Cl24 Cl 0.0690(4) 0.9074(4) 0.5609(4) 0.030(3) Uani 1 1 d U
Cl25 Cl 0.1650(4) 0.6228(4) 1.0010(4) 0.028(3) Uani 1 1 d U
N11 N 0.2367(14) 0.3326(11) 0.3624(14) 0.031(3) Uani 1 1 d U
H111 H 0.2618 0.3100 0.3168 0.037 Uiso 1 1 d R
H112 H 0.2545 0.3808 0.4385 0.037 Uiso 1 1 d R
H113 H 0.2220 0.2584 0.3885 0.037 Uiso 1 1 d R
C11 C 0.1912(16) 0.4133(16) 0.2686(17) 0.030(2) Uani 1 1 d U
H114 H 0.1725 0.3611 0.1849 0.036 Uiso 1 1 d R
H115 H 0.2075 0.4932 0.2389 0.036 Uiso 1 1 d R
C12 C 0.1451(16) 0.4526(16) 0.3371(18) 0.030(2) Uani 1 1 d U
H116 H 0.1254 0.3726 0.3550 0.036 Uiso 1 1 d R
H117 H 0.1649 0.4926 0.4277 0.036 Uiso 1 1 d R
N12 N 0.1052(12) 0.5502(12) 0.2588(14) 0.031(2) Uani 1 1 d U
H118 H 0.1244 0.6170 0.2291 0.037 Uiso 1 1 d R
C13 C 0.0655(16) 0.4860(14) 0.1323(15) 0.033(3) Uani 1 1 d U
H119 H 0.0885 0.4472 0.0787 0.050 Uiso 1 1 d R
H120 H 0.0430 0.4167 0.1583 0.050 Uiso 1 1 d R
H121 H 0.0403 0.5528 0.0764 0.050 Uiso 1 1 d R
C14 C 0.0727(14) 0.6127(14) 0.3480(17) 0.032(2) Uani 1 1 d U
H122 H 0.0981 0.6602 0.4262 0.048 Uiso 1 1 d R
H123 H 0.0451 0.6744 0.2910 0.048 Uiso 1 1 d R
H124 H 0.0530 0.5432 0.3828 0.048 Uiso 1 1 d R
N21 N 0.2299(12) 0.4161(10) 0.8589(13) 0.021(2) Uani 1 1 d U
H211 H 0.2557 0.4418 0.8164 0.025 Uiso 1 1 d R
H212 H 0.2471 0.3653 0.9334 0.025 Uiso 1 1 d R
H213 H 0.2146 0.4884 0.8870 0.025 Uiso 1 1 d R
C21 C 0.1867(15) 0.3394(13) 0.7638(16) 0.021(2) Uani 1 1 d U
H214 H 0.1691 0.3949 0.6819 0.025 Uiso 1 1 d R
H215 H 0.2041 0.2624 0.7319 0.025 Uiso 1 1 d R
C22 C 0.1365(15) 0.2887(15) 0.8257(16) 0.021(2) Uani 1 1 d U
H216 H 0.1158 0.3663 0.8448 0.025 Uiso 1 1 d R
H217 H 0.1549 0.2454 0.9154 0.025 Uiso 1 1 d R
N22 N 0.0974(12) 0.2000(11) 0.7429(13) 0.0240(19) Uani 1 1 d U
H218 H 0.1177 0.1292 0.7237 0.029 Uiso 1 1 d R
C23 C 0.0631(16) 0.2563(13) 0.6050(16) 0.027(3) Uani 1 1 d U
H219 H 0.0914 0.2909 0.5641 0.041 Uiso 1 1 d R
H220 H 0.0385 0.3283 0.6167 0.041 Uiso 1 1 d R
H221 H 0.0403 0.1890 0.5439 0.041 Uiso 1 1 d R
C24 C 0.0591(14) 0.1429(13) 0.8182(16) 0.025(2) Uani 1 1 d U
H222 H 0.0805 0.1052 0.9074 0.037 Uiso 1 1 d R
H223 H 0.0362 0.0738 0.7603 0.037 Uiso 1 1 d R
H224 H 0.0344 0.2132 0.8332 0.037 Uiso 1 1 d R

loop_
_atom_site_aniso_label
_atom_site_aniso_U_11
_atom_site_aniso_U_22
_atom_site_aniso_U_33
_atom_site_aniso_U_23
_atom_site_aniso_U_13
_atom_site_aniso_U_12
Sb11 0.026(5) 0.0218(6) 0.0206(7) -0.0016(5) 0.0063(16) -0.0009(10)
Cl11 0.040(9) 0.039(2) 0.029(2) -0.0001(18) 0.016(4) -0.007(3)
Cl12 0.023(9) 0.030(2) 0.041(3) 0.0004(18) 0.001(4) 0.008(3)
Cl13 0.022(9) 0.031(2) 0.027(2) -0.0002(17) 0.015(4) -0.003(3)
Cl14 0.027(9) 0.040(2) 0.028(2) -0.0069(19) 0.007(4) -0.002(4)
Cl15 0.016(9) 0.0269(18) 0.022(2) -0.0002(16) 0.010(4) 0.001(3)
Sb21 0.014(5) 0.0210(5) 0.0217(7) 0.0010(5) 0.0073(16) -0.0014(10)
Cl21 0.028(9) 0.029(2) 0.022(2) 0.0025(16) 0.007(4) 0.000(3)
Cl22 0.035(9) 0.0270(19) 0.063(3) -0.004(2) 0.017(4) -0.007(4)
Cl23 0.030(9) 0.032(2) 0.020(2) 0.0039(17) 0.005(4) 0.005(3)
Cl24 0.031(8) 0.0295(19) 0.029(2) 0.0056(18) 0.005(4) 0.002(4)
Cl25 0.031(9) 0.029(2) 0.021(2) 0.0045(16) 0.004(4) 0.002(3)
N11 0.031(5) 0.031(4) 0.032(4) 0.002(3) 0.011(3) -0.001(3)
C11 0.031(4) 0.032(3) 0.030(3) -0.001(2) 0.010(3) -0.001(3)
C12 0.030(3) 0.032(3) 0.028(3) -0.002(2) 0.011(2) -0.001(3)
N12 0.031(3) 0.034(3) 0.030(3) -0.002(2) 0.011(2) -0.001(2)
C13 0.032(5) 0.034(4) 0.032(4) -0.001(3) 0.008(3) -0.002(4)
C14 0.031(4) 0.035(3) 0.031(3) -0.002(3) 0.011(3) -0.001(3)
N21 0.020(4) 0.023(4) 0.021(3) 0.000(3) 0.010(3) 0.000(3)
C21 0.021(3) 0.022(3) 0.021(3) 0.000(2) 0.007(2) -0.001(2)
C22 0.021(2) 0.021(2) 0.021(2) 0.0003(9) 0.0068(11) -0.0001(10)
N22 0.023(3) 0.024(2) 0.025(2) 0.0005(18) 0.006(2) 0.000(2)
C23 0.025(4) 0.028(4) 0.027(3) 0.002(3) 0.005(3) -0.001(4)
C24 0.023(3) 0.025(3) 0.027(3) 0.000(2) 0.006(3) -0.001(3)

loop_
_atom_type_symbol
_atom_type_description
_atom_type_scat_dispersion_real
_atom_type_scat_dispersion_imag
_atom_type_scat_source
C C 0.0033 0.0016 'International Tables Vol C Tables 4.2.6.8 and 6.1.1.4'
H H 0.0000 0.0000 'International Tables Vol C Tables 4.2.6.8 and 6.1.1.4'
N N 0.0061 0.0033 'International Tables Vol C Tables 4.2.6.8 and 6.1.1.4'
Cl Cl 0.1484 0.1585 'International Tables Vol C Tables 4.2.6.8 and 6.1.1.4'
Sb Sb -0.5866 1.5461 'International Tables Vol C Tables 4.2.6.8 and 6.1.1.4'

loop_
_geom_angle_atom_site_label_1
_geom_angle_atom_site_label_2
_geom_angle_atom_site_label_3
_geom_angle
_geom_angle_site_symmetry_3
Cl11 Sb11 Cl12 91.7(2) .
Cl11 Sb11 Cl13 85.2(2) .
Cl11 Sb11 Cl14 87.1(2) .
Cl11 Sb11 Cl15 84.52(18) .
Cl12 Sb11 Cl13 176.7(2) .
Cl12 Sb11 Cl14 91.8(2) .
Cl12 Sb11 Cl15 87.5(2) .
Cl14 Sb11 Cl13 89.3(2) .
Cl15 Sb11 Cl13 91.1(2) .
Cl14 Sb11 Cl15 171.60(17) .
Cl11 Sb11 Cl24 158.5(2) .
Cl12 Sb11 Cl24 87.15(17) .
Cl13 Sb11 Cl24 95.32(16) .
Cl14 Sb11 Cl24 114.33(19) .
Cl15 Sb11 Cl24 74.00(17) .
Sb11 Cl14 Sb21 127.0(3) 1_554
Cl21 Sb21 Cl22 88.1(2) .
Cl21 Sb21 Cl23 80.9(2) .
Cl21 Sb21 Cl24 86.6(2) .
Cl21 Sb21 Cl25 83.45(18) .
Cl22 Sb21 Cl23 168.45(19) .
Cl22 Sb21 Cl24 89.8(2) .
Cl22 Sb21 Cl25 87.6(2) .
Cl24 Sb21 Cl23 86.1(2) .
Cl25 Sb21 Cl23 94.5(2) .
Cl24 Sb21 Cl25 169.82(18) .
Cl21 Sb21 Cl14 153.2(2) 1_556
Cl22 Sb21 Cl14 95.49(19) 1_556
Cl23 Sb21 Cl14 95.91(15) 1_556
Cl24 Sb21 Cl14 119.90(19) 1_556
Cl25 Sb21 Cl14 70.18(17) 1_556
Sb21 Cl24 Sb11 133.2(3) .
C11 N11 H111 108.6 .
C11 N11 H112 109.4 .
H111 N11 H112 109.5 .
C11 N11 H113 110.3 .
H111 N11 H113 109.5 .
H112 N11 H113 109.5 .
C12 C11 N11 112.0(14) .
C12 C11 H114 107.3 .
N11 C11 H114 109.1 .
C12 C11 H115 110.3 .
N11 C11 H115 110.1 .
H114 C11 H115 107.9 .
C11 C12 N12 113.7(14) .
C11 C12 H116 109.9 .
N12 C12 H116 111.2 .
C11 C12 H117 106.8 .
N12 C12 H117 107.3 .
H116 C12 H117 107.6 .
C14 N12 C13 111(2) .
C14 N12 C12 110.8(13) .
C13 N12 C12 109.7(14) .
C14 N12 H118 107.7 .
C13 N12 H118 108.0 .
C12 N12 H118 109.8 .
N12 C13 H119 107.5 .
N12 C13 H120 111.2 .
H119 C13 H120 109.5 .
N12 C13 H121 109.7 .
H119 C13 H121 109.5 .
H120 C13 H121 109.5 .
N12 C14 H122 111.0 .
N12 C14 H123 108.5 .
H122 C14 H123 109.5 .
N12 C14 H124 108.8 .
H122 C14 H124 109.5 .
H123 C14 H124 109.5 .
C21 N21 H211 109.1 .
C21 N21 H212 108.9 .
H211 N21 H212 109.5 .
C21 N21 H213 110.4 .
H211 N21 H213 109.5 .
H212 N21 H213 109.5 .
N21 C21 C22 114.5(12) .
N21 C21 H214 108.1 .
C22 C21 H214 107.7 .
N21 C21 H215 109.5 .
C22 C21 H215 109.4 .
H214 C21 H215 107.6 .
N22 C22 C21 116.2(13) .
N22 C22 H216 108.5 .
C21 C22 H216 109.0 .
N22 C22 H217 108.3 .
C21 C22 H217 107.3 .
H216 C22 H217 107.3 .
C22 N22 C23 114.3(13) .
C22 N22 C24 111.9(12) .
C23 N22 C24 110(2) .
C22 N22 H218 107.4 .
C23 N22 H218 106.8 .
C24 N22 H218 105.8 .
N22 C23 H219 104.2 .
N22 C23 H220 111.6 .
H219 C23 H220 109.5 .
N22 C23 H221 112.5 .
H219 C23 H221 109.5 .
H220 C23 H221 109.5 .
N22 C24 H222 111.5 .
N22 C24 H223 108.3 .
H222 C24 H223 109.5 .
N22 C24 H224 108.5 .
H222 C24 H224 109.5 .
H223 C24 H224 109.5 .

loop_
_geom_bond_atom_site_label_1
_geom_bond_atom_site_label_2
_geom_bond_distance
_geom_bond_site_symmetry_2
Sb11 Cl11 2.385(6) .
Sb11 Cl12 2.405(8) .
Sb11 Cl13 2.948(8) .
Sb11 Cl14 2.564(6) .
Sb11 Cl15 2.615(6) .
Sb11 Cl24 3.191(5) .
Sb21 Cl21 2.386(7) .
Sb21 Cl22 2.448(7) .
Sb21 Cl23 2.846(8) .
Sb21 Cl24 2.533(5) .
Sb21 Cl25 2.632(5) .
Sb21 Cl14 3.416(5) 1_556
N11 C11 1.46(4) .
N11 H111 0.8900 .
N11 H112 0.8900 .
N11 H113 0.8899 .
C11 C12 1.52(4) .
C11 H114 0.9700 .
C11 H115 0.9700 .
C12 N12 1.43(3) .
C12 H116 0.9701 .
C12 H117 0.9700 .
N12 C14 1.49(2) .
N12 C13 1.48(3) .
N12 H118 0.9100 .
C13 H119 0.9600 .
C13 H120 0.9601 .
C13 H121 0.9599 .
C14 H122 0.9600 .
C14 H123 0.9601 .
C14 H124 0.9600 .
N21 C21 1.41(3) .
N21 H211 0.8899 .
N21 H212 0.8899 .
N21 H213 0.8901 .
C21 C22 1.60(4) .
C21 H214 0.9699 .
C21 H215 0.9701 .
C22 N22 1.37(3) .
C22 H216 0.9700 .
C22 H217 0.9699 .
N22 C23 1.49(3) .
N22 C24 1.47(3) .
N22 H218 0.9099 .
C23 H219 0.9600 .
C23 H220 0.9600 .
C23 H221 0.9600 .
C24 H222 0.9600 .
C24 H223 0.9600 .
C24 H224 0.9600 .

loop_
_geom_hbond_atom_site_label_D
_geom_hbond_atom_site_label_H
_geom_hbond_atom_site_label_A
_geom_hbond_distance_DH
_geom_hbond_distance_HA
_geom_hbond_distance_DA
_geom_hbond_angle_DHA
_geom_hbond_site_symmetry_A
N11 H111 Cl13 0.89 2.22 3.070(19) 158.6 2_545
N11 H111 Cl25 0.89 2.83 3.16(2) 103.8 2_546
N11 H112 Cl23 0.89 2.27 3.156(19) 174.0 2_546
N11 H113 Cl15 0.89 2.28 3.127(19) 159.8 1_545
N12 H118 Cl13 0.91 2.48 3.15(2) 130.5 .
N21 H211 Cl15 0.89 2.74 3.09(2) 105.2 2_546
N21 H211 Cl23 0.89 2.33 3.192(18) 162.3 2_546
N21 H212 Cl13 0.89 2.25 3.133(17) 172.4 2_546
N21 H213 Cl21 0.89 2.78 3.241(15) 113.9 .
N21 H213 Cl25 0.89 2.31 3.163(17) 161.3 .
N22 H218 Cl23 0.91 2.48 3.21(2) 137.3 1_545
C11 H115 Cl25 0.97 2.62 3.284(16) 126.0 1_554
C13 H119 Cl25 0.96 2.82 3.36(3) 116.4 1_554
C14 H124 Cl22 0.96 2.67 3.45(3) 139.3 3_566
C21 H215 Cl15 0.97 2.57 3.308(13) 132.7 1_545
C23 H219 Cl15 0.96 2.83 3.43(3) 122.0 1_545
C24 H224 Cl14 0.96 2.83 3.44(3) 122.1 3_566

loop_
_geom_torsion_atom_site_label_1
_geom_torsion_atom_site_label_2
_geom_torsion_atom_site_label_3
_geom_torsion_atom_site_label_4
_geom_torsion
_geom_torsion_site_symmetry_1
_geom_torsion_site_symmetry_4
Cl11 Sb11 Cl14 Sb21 21.3(3) . 1_554
Cl12 Sb11 Cl14 Sb21 112.9(3) . 1_554
Cl13 Sb11 Cl14 Sb21 -63.9(2) . 1_554
Cl15 Sb11 Cl14 Sb21 28.4(18) . 1_554
Cl11 Sb11 Cl24 Sb21 -73.3(6) . .
Cl12 Sb11 Cl24 Sb21 -160.7(3) . .
Cl13 Sb11 Cl24 Sb21 17.1(3) . .
Cl14 Sb11 Cl24 Sb21 108.7(3) . .
Cl15 Sb11 Cl24 Sb21 -72.5(3) . .
Cl24 Sb11 Cl14 Sb21 -159.4(2) . 1_554
Cl14 Sb21 Cl24 Sb11 158.5(2) 1_556 .
Cl21 Sb21 Cl24 Sb11 -17.2(3) . .
Cl22 Sb21 Cl24 Sb11 -105.2(3) . .
Cl23 Sb21 Cl24 Sb11 64.0(3) . .
Cl25 Sb21 Cl24 Sb11 -29.9(17) . .
N11 C11 C12 N12 170(2) . .
C11 C12 N12 C13 74(3) . .
C11 C12 N12 C14 -163.6(19) . .
N21 C21 C22 N22 -172(2) . .
C21 C22 N22 C23 -63(3) . .
C21 C22 N22 C24 170.7(19) . .
